data_4038450
loop_
_publ_author_name
'Omer, Humair M.'
'Liu, Peng'
'Brummond, Kay M.'

_publ_section_title
;
 Metal Free C-C Coupling of an Allenyl Sulfone with Picolyl Amides to
 Access Vinyl Sulfones via Pyridine-Initiated In-Situ Generation of
 Sulfinate Anion.
;
_journal_name_full 'The Journal of organic chemistry'
_journal_paper_doi 10.1021/acs.joc.0c00788
_journal_year 2020
_chemical_formula_sum 'C23 H22 N2 O3 S'
_chemical_formula_weight 406.48
_space_group_crystal_system monoclinic
_space_group_IT_number 14
_space_group_name_Hall '-P 2yn'
_space_group_name_H-M_alt 'P 1 21/n 1'
_atom_sites_solution_hydrogens mixed
_atom_sites_solution_primary 'intrinsic phasing'
_audit_creation_method SHELXL-2017/1
_cell_angle_alpha 90
_cell_angle_beta 94.162(7)
_cell_angle_gamma 90
_cell_formula_units_Z 4
_cell_length_a 5.2038(5)
_cell_length_b 19.8216(19)
_cell_length_c 21.820(2)
_cell_measurement_reflns_used 1211
_cell_measurement_temperature 230(2)
_cell_measurement_theta_max 51.870
_cell_measurement_theta_min 3.015
_cell_volume 2244.7(4)
_computing_structure_refinement 'SHELXL-2017/1 (Sheldrick, 2017)'
_computing_structure_solution 'SHELXT 2014/4 (Sheldrick, 2014)'
_diffrn_ambient_temperature 230(2)
_diffrn_measured_fraction_theta_full 0.983
_diffrn_measured_fraction_theta_max 0.980
_diffrn_measurement_device_type 'Bruker Apex II CCD'
_diffrn_measurement_method 'omega and phi scans'
_diffrn_radiation_type CuK\a
_diffrn_radiation_wavelength 1.54178
_diffrn_reflns_av_R_equivalents 0.0954
_diffrn_reflns_av_unetI/netI 0.1228
_diffrn_reflns_Laue_measured_fraction_full 0.983
_diffrn_reflns_Laue_measured_fraction_max 0.980
_diffrn_reflns_limit_h_max 5
_diffrn_reflns_limit_h_min -6
_diffrn_reflns_limit_k_max 23
_diffrn_reflns_limit_k_min -21
_diffrn_reflns_limit_l_max 26
_diffrn_reflns_limit_l_min -20
_diffrn_reflns_number 12301
_diffrn_reflns_point_group_measured_fraction_full 0.983
_diffrn_reflns_point_group_measured_fraction_max 0.980
_diffrn_reflns_theta_full 67.679
_diffrn_reflns_theta_max 68.318
_diffrn_reflns_theta_min 3.015
_diffrn_source 'Bruker X8 Prospector Ultra Cu IMuS'
_exptl_absorpt_coefficient_mu 1.481
_exptl_absorpt_correction_T_max 0.96
_exptl_absorpt_correction_T_min 0.75
_exptl_absorpt_correction_type multi-scan
_exptl_absorpt_process_details 'Bruker Sadabs'
_exptl_crystal_colour colorless
_exptl_crystal_density_diffrn 1.203
_exptl_crystal_description needle
_exptl_crystal_F_000 856
_exptl_crystal_size_max 0.210
_exptl_crystal_size_mid 0.030
_exptl_crystal_size_min 0.030
_refine_diff_density_max 0.398
_refine_diff_density_min -0.387
_refine_diff_density_rms 0.056
_refine_ls_extinction_method none
_refine_ls_goodness_of_fit_ref 0.982
_refine_ls_hydrogen_treatment mixed
_refine_ls_matrix_type full
_refine_ls_number_parameters 266
_refine_ls_number_reflns 4040
_refine_ls_number_restraints 0
_refine_ls_restrained_S_all 0.982
_refine_ls_R_factor_all 0.0936
_refine_ls_R_factor_gt 0.0600
_refine_ls_shift/su_max 0.041
_refine_ls_shift/su_mean 0.007
_refine_ls_structure_factor_coef Fsqd
_refine_ls_weighting_details 'w=1/[\s^2^(Fo^2^)+(0.0680P)^2^] where P=(Fo^2^+2Fc^2^)/3'
_refine_ls_weighting_scheme calc
_refine_ls_wR_factor_gt 0.1538
_refine_ls_wR_factor_ref 0.1772
_reflns_Friedel_coverage 0.000
_reflns_number_gt 2613
_reflns_number_total 4040
_reflns_threshold_expression 'I > 2\s(I)'
_cod_data_source_file jo0c00788_si_002.cif
_cod_data_source_block humair2071major_a_sq
_cod_original_cell_volume 2244.8(4)
_cod_original_sg_symbol_H-M 'P 21/n'
_cod_database_code 4038450
_shelx_shelxl_version_number 2017/1
_shelx_space_group_comment
;
The symmetry employed for this shelxl refinement is uniquely defined
by the following loop, which should always be used as a source of
symmetry information in preference to the above space-group names.
They are only intended as comments.
;
_shelx_estimated_absorpt_t_min 0.746
_shelx_estimated_absorpt_t_max 0.957

loop_
_space_group_symop_operation_xyz
'x, y, z'
'-x+1/2, y+1/2, -z+1/2'
'-x, -y, -z'
'x-1/2, -y-1/2, z-1/2'

loop_
_atom_site_label
_atom_site_type_symbol
_atom_site_fract_x
_atom_site_fract_y
_atom_site_fract_z
_atom_site_U_iso_or_equiv
_atom_site_adp_type
_atom_site_occupancy
_atom_site_site_symmetry_order
_atom_site_calc_flag
_atom_site_refinement_flags_posn
_atom_site_refinement_flags_adp
_atom_site_refinement_flags_occupancy
_atom_site_disorder_assembly
_atom_site_disorder_group
S1 S 0.58227(17) 0.19877(5) 0.39570(4) 0.0518(3) Uani 1 1 d . . . . .
O1 O 0.5475(6) 0.21827(16) 0.45785(11) 0.0793(9) Uani 1 1 d . . . . .
O2 O 0.3613(4) 0.19008(15) 0.35270(12) 0.0660(7) Uani 1 1 d . . . . .
O3 O 0.2040(4) 0.38376(11) 0.27179(11) 0.0504(6) Uani 1 1 d . . . . .
N1 N 0.6329(5) 0.36494(12) 0.27292(10) 0.0347(5) Uani 1 1 d . . . . .
H1N H 0.799(6) 0.3797(14) 0.2763(11) 0.024(7) Uiso 1 1 d . . . . .
N2 N 0.4437(5) 0.24029(13) 0.16269(11) 0.0440(6) Uani 1 1 d . . . . .
C1 C 0.9654(7) 0.11467(17) 0.44128(15) 0.0518(8) Uani 1 1 d . . . . .
H1A H 1.008894 0.148748 0.470156 0.062 Uiso 1 1 calc R U . . .
C2 C 1.1044(7) 0.05543(19) 0.44164(17) 0.0595(9) Uani 1 1 d . . . . .
H2A H 1.244812 0.049802 0.470806 0.071 Uiso 1 1 calc R U . . .
C3 C 1.0428(7) 0.00396(18) 0.40016(16) 0.0542(8) Uani 1 1 d . . . . .
C4 C 0.8357(8) 0.0136(2) 0.35775(17) 0.0604(9) Uani 1 1 d . . . . .
H4A H 0.787993 -0.020947 0.329722 0.072 Uiso 1 1 calc R U . . .
C5 C 0.6979(7) 0.07299(19) 0.35577(15) 0.0575(9) Uani 1 1 d . . . . .
H5A H 0.560971 0.079182 0.325770 0.069 Uiso 1 1 calc R U . . .
C6 C 0.7606(6) 0.12323(16) 0.39769(13) 0.0439(7) Uani 1 1 d . . . . .
C7 C 1.1967(9) -0.0603(2) 0.4016(2) 0.0747(11) Uani 1 1 d . . . . .
H7A H 1.333238 -0.057814 0.434251 0.112 Uiso 1 1 calc R U . . .
H7B H 1.084879 -0.098134 0.409010 0.112 Uiso 1 1 calc R U . . .
H7C H 1.271299 -0.066376 0.362523 0.112 Uiso 1 1 calc R U . . .
C8 C 0.7895(6) 0.25802(16) 0.36333(13) 0.0452(7) Uani 1 1 d . . . . .
C9 C 0.9010(9) 0.3038(2) 0.39951(18) 0.0730(12) Uani 1 1 d . . . . .
H9A H 1.006999 0.336699 0.383297 0.088 Uiso 1 1 calc R U . . .
H9B H 0.874871 0.303714 0.441690 0.088 Uiso 1 1 calc R U . . .
C10 C 0.8136(6) 0.25205(15) 0.29565(12) 0.0380(6) Uani 1 1 d . . . . .
H10A H 0.799180 0.204427 0.283819 0.046 Uiso 1 1 calc R U . . .
H10B H 0.984674 0.267858 0.286145 0.046 Uiso 1 1 calc R U . . .
C11 C 0.6062(5) 0.29304(13) 0.25727(12) 0.0333(6) Uani 1 1 d . . . . .
H11A H 0.434437 0.277655 0.268211 0.040 Uiso 1 1 calc R U . . .
C12 C 0.4285(5) 0.40437(15) 0.28001(12) 0.0361(6) Uani 1 1 d . . . . .
C13 C 0.3025(7) 0.52433(18) 0.27743(18) 0.0601(10) Uani 1 1 d . . . . .
H13A H 0.153486 0.511175 0.253479 0.072 Uiso 1 1 calc R U . . .
C14 C 0.3406(8) 0.5917(2) 0.2921(2) 0.0726(11) Uani 1 1 d . . . . .
H14A H 0.219962 0.624113 0.277031 0.087 Uiso 1 1 calc R U . . .
C15 C 0.5507(8) 0.61132(19) 0.32794(19) 0.0649(10) Uani 1 1 d . . . . .
H15A H 0.574534 0.657004 0.338437 0.078 Uiso 1 1 calc R U . . .
C16 C 0.7293(8) 0.5639(2) 0.3489(2) 0.0787(13) Uani 1 1 d . . . . .
H16A H 0.875011 0.577454 0.373893 0.094 Uiso 1 1 calc R U . . .
C17 C 0.6970(7) 0.49580(19) 0.33368(18) 0.0622(10) Uani 1 1 d . . . . .
H17A H 0.820769 0.463804 0.347818 0.075 Uiso 1 1 calc R U . . .
C18 C 0.4816(6) 0.47607(15) 0.29767(13) 0.0391(6) Uani 1 1 d . . . . .
C19 C 0.4592(7) 0.22733(18) 0.10252(15) 0.0518(8) Uani 1 1 d . . . . .
H19A H 0.332492 0.199527 0.082748 0.062 Uiso 1 1 calc R U . . .
C20 C 0.6489(7) 0.25227(17) 0.06830(14) 0.0498(8) Uani 1 1 d . . . . .
H20A H 0.651988 0.241170 0.026476 0.060 Uiso 1 1 calc R U . . .
C21 C 0.8341(7) 0.29364(17) 0.09606(13) 0.0481(8) Uani 1 1 d . . . . .
H21A H 0.965681 0.311670 0.073665 0.058 Uiso 1 1 calc R U . . .
C22 C 0.8225(6) 0.30816(16) 0.15776(13) 0.0430(7) Uani 1 1 d . . . . .
H22A H 0.946515 0.336371 0.178044 0.052 Uiso 1 1 calc R U . . .
C23 C 0.6264(5) 0.28071(14) 0.18935(12) 0.0342(6) Uani 1 1 d . . . . .

loop_
_atom_site_aniso_label
_atom_site_aniso_U_11
_atom_site_aniso_U_22
_atom_site_aniso_U_33
_atom_site_aniso_U_23
_atom_site_aniso_U_13
_atom_site_aniso_U_12
S1 0.0550(5) 0.0535(5) 0.0484(5) 0.0103(3) 0.0150(3) 0.0121(4)
O1 0.114(2) 0.077(2) 0.0509(14) 0.0095(12) 0.0365(14) 0.0319(17)
O2 0.0378(14) 0.077(2) 0.0826(17) 0.0246(13) 0.0017(12) 0.0007(11)
O3 0.0322(12) 0.0379(13) 0.0802(15) -0.0102(10) -0.0018(10) -0.0013(8)
N1 0.0297(13) 0.0271(13) 0.0472(13) -0.0019(9) 0.0010(10) -0.0007(9)
N2 0.0410(15) 0.0414(16) 0.0488(14) -0.0032(11) -0.0023(11) -0.0069(10)
C1 0.061(2) 0.0387(19) 0.0539(18) 0.0015(13) -0.0078(16) -0.0011(14)
C2 0.062(2) 0.050(2) 0.064(2) 0.0055(16) -0.0140(17) 0.0024(16)
C3 0.061(2) 0.041(2) 0.063(2) 0.0035(15) 0.0150(17) -0.0016(14)
C4 0.071(3) 0.049(2) 0.061(2) -0.0127(15) 0.0028(19) -0.0015(17)
C5 0.061(2) 0.063(3) 0.0470(18) -0.0045(15) -0.0082(16) 0.0026(16)
C6 0.0471(18) 0.0441(19) 0.0411(15) 0.0052(12) 0.0071(13) -0.0009(13)
C7 0.078(3) 0.042(2) 0.106(3) 0.0009(19) 0.021(2) 0.0090(18)
C8 0.0508(19) 0.0417(19) 0.0426(16) 0.0030(13) -0.0003(13) 0.0119(13)
C9 0.103(3) 0.054(3) 0.059(2) 0.0012(17) -0.013(2) 0.004(2)
C10 0.0383(16) 0.0328(16) 0.0427(15) 0.0016(11) 0.0024(12) 0.0039(11)
C11 0.0356(15) 0.0224(14) 0.0418(14) 0.0007(10) 0.0013(11) -0.0004(10)
C12 0.0357(16) 0.0343(17) 0.0381(14) 0.0010(11) 0.0010(11) 0.0012(11)
C13 0.059(2) 0.034(2) 0.085(3) -0.0075(16) -0.0139(19) 0.0091(14)
C14 0.076(3) 0.034(2) 0.106(3) -0.0055(19) -0.003(2) 0.0138(17)
C15 0.069(3) 0.035(2) 0.093(3) -0.0132(17) 0.020(2) -0.0054(16)
C16 0.065(3) 0.051(3) 0.117(3) -0.034(2) -0.014(2) -0.0102(18)
C17 0.058(2) 0.040(2) 0.085(3) -0.0184(17) -0.0170(19) 0.0037(15)
C18 0.0379(16) 0.0302(16) 0.0495(16) -0.0042(11) 0.0044(12) -0.0008(11)
C19 0.055(2) 0.049(2) 0.0492(18) -0.0082(14) -0.0106(15) -0.0066(14)
C20 0.065(2) 0.044(2) 0.0397(16) -0.0021(13) -0.0048(14) 0.0029(15)
C21 0.057(2) 0.046(2) 0.0417(15) 0.0049(13) 0.0070(14) -0.0003(14)
C22 0.0431(18) 0.0394(18) 0.0458(16) -0.0011(12) -0.0003(13) -0.0060(12)
C23 0.0340(15) 0.0253(15) 0.0423(14) 0.0034(10) -0.0037(11) 0.0025(10)

loop_
_atom_type_symbol
_atom_type_description
_atom_type_scat_dispersion_real
_atom_type_scat_dispersion_imag
_atom_type_scat_source
C C 0.0181 0.0091 'International Tables Vol C Tables 4.2.6.8 and 6.1.1.4'
H H 0.0000 0.0000 'International Tables Vol C Tables 4.2.6.8 and 6.1.1.4'
N N 0.0311 0.0180 'International Tables Vol C Tables 4.2.6.8 and 6.1.1.4'
O O 0.0492 0.0322 'International Tables Vol C Tables 4.2.6.8 and 6.1.1.4'
S S 0.3331 0.5567 'International Tables Vol C Tables 4.2.6.8 and 6.1.1.4'

loop_
_geom_angle_atom_site_label_1
_geom_angle_atom_site_label_2
_geom_angle_atom_site_label_3
_geom_angle
_geom_angle_site_symmetry_1
_geom_angle_site_symmetry_3
_geom_angle_publ_flag
O1 S1 O2 119.89(19) . . ?
O1 S1 C8 108.65(18) . . ?
O2 S1 C8 107.41(14) . . ?
O1 S1 C6 107.96(15) . . ?
O2 S1 C6 107.99(17) . . ?
C8 S1 C6 103.77(14) . . ?
C12 N1 C11 122.1(2) . . ?
C12 N1 H1N 124.1(18) . . ?
C11 N1 H1N 113.8(18) . . ?
C19 N2 C23 116.5(3) . . ?
C6 C1 C2 119.0(3) . . ?
C6 C1 H1A 120.5 . . ?
C2 C1 H1A 120.5 . . ?
C1 C2 C3 121.8(3) . . ?
C1 C2 H2A 119.1 . . ?
C3 C2 H2A 119.1 . . ?
C4 C3 C2 117.9(3) . . ?
C4 C3 C7 121.3(4) . . ?
C2 C3 C7 120.8(4) . . ?
C3 C4 C5 121.2(3) . . ?
C3 C4 H4A 119.4 . . ?
C5 C4 H4A 119.4 . . ?
C6 C5 C4 120.0(3) . . ?
C6 C5 H5A 120.0 . . ?
C4 C5 H5A 120.0 . . ?
C5 C6 C1 120.1(3) . . ?
C5 C6 S1 120.0(3) . . ?
C1 C6 S1 119.9(3) . . ?
C3 C7 H7A 109.5 . . ?
C3 C7 H7B 109.5 . . ?
H7A C7 H7B 109.5 . . ?
C3 C7 H7C 109.5 . . ?
H7A C7 H7C 109.5 . . ?
H7B C7 H7C 109.5 . . ?
C9 C8 C10 125.8(3) . . ?
C9 C8 S1 118.3(3) . . ?
C10 C8 S1 115.9(2) . . ?
C8 C9 H9A 120.0 . . ?
C8 C9 H9B 120.0 . . ?
H9A C9 H9B 120.0 . . ?
C8 C10 C11 112.8(2) . . ?
C8 C10 H10A 109.0 . . ?
C11 C10 H10A 109.0 . . ?
C8 C10 H10B 109.0 . . ?
C11 C10 H10B 109.0 . . ?
H10A C10 H10B 107.8 . . ?
N1 C11 C23 111.8(2) . . ?
N1 C11 C10 109.5(2) . . ?
C23 C11 C10 110.5(2) . . ?
N1 C11 H11A 108.3 . . ?
C23 C11 H11A 108.3 . . ?
C10 C11 H11A 108.3 . . ?
O3 C12 N1 122.7(3) . . ?
O3 C12 C18 120.4(3) . . ?
N1 C12 C18 116.9(2) . . ?
C14 C13 C18 120.7(3) . . ?
C14 C13 H13A 119.6 . . ?
C18 C13 H13A 119.6 . . ?
C15 C14 C13 120.4(4) . . ?
C15 C14 H14A 119.8 . . ?
C13 C14 H14A 119.8 . . ?
C14 C15 C16 119.6(4) . . ?
C14 C15 H15A 120.2 . . ?
C16 C15 H15A 120.2 . . ?
C15 C16 C17 120.9(4) . . ?
C15 C16 H16A 119.6 . . ?
C17 C16 H16A 119.6 . . ?
C18 C17 C16 119.3(4) . . ?
C18 C17 H17A 120.4 . . ?
C16 C17 H17A 120.4 . . ?
C13 C18 C17 119.1(3) . . ?
C13 C18 C12 117.9(3) . . ?
C17 C18 C12 123.0(3) . . ?
N2 C19 C20 124.0(3) . . ?
N2 C19 H19A 118.0 . . ?
C20 C19 H19A 118.0 . . ?
C19 C20 C21 119.0(3) . . ?
C19 C20 H20A 120.5 . . ?
C21 C20 H20A 120.5 . . ?
C20 C21 C22 118.4(3) . . ?
C20 C21 H21A 120.8 . . ?
C22 C21 H21A 120.8 . . ?
C21 C22 C23 119.3(3) . . ?
C21 C22 H22A 120.4 . . ?
C23 C22 H22A 120.4 . . ?
N2 C23 C22 122.9(3) . . ?
N2 C23 C11 115.1(2) . . ?
C22 C23 C11 122.0(3) . . ?

loop_
_geom_bond_atom_site_label_1
_geom_bond_atom_site_label_2
_geom_bond_distance
_geom_bond_site_symmetry_2
_geom_bond_publ_flag
S1 O1 1.434(3) . ?
S1 O2 1.441(3) . ?
S1 C8 1.775(4) . ?
S1 C6 1.761(3) . ?
O3 C12 1.239(4) . ?
N1 C12 1.338(4) . ?
N1 C11 1.470(4) . ?
N1 H1N 0.91(3) . ?
N2 C19 1.346(4) . ?
N2 C23 1.343(4) . ?
C1 C6 1.386(4) . ?
C1 C2 1.379(5) . ?
C1 H1A 0.9400 . ?
C2 C3 1.386(5) . ?
C2 H2A 0.9400 . ?
C3 C4 1.382(5) . ?
C3 C7 1.504(5) . ?
C4 C5 1.377(5) . ?
C4 H4A 0.9400 . ?
C5 C6 1.375(5) . ?
C5 H5A 0.9400 . ?
C7 H7A 0.9700 . ?
C7 H7B 0.9700 . ?
C7 H7C 0.9700 . ?
C8 C9 1.310(5) . ?
C8 C10 1.496(4) . ?
C9 H9A 0.9400 . ?
C9 H9B 0.9400 . ?
C10 C11 1.548(4) . ?
C10 H10A 0.9800 . ?
C10 H10B 0.9800 . ?
C11 C23 1.513(4) . ?
C11 H11A 0.9900 . ?
C12 C18 1.493(4) . ?
C13 C14 1.385(5) . ?
C13 C18 1.385(4) . ?
C13 H13A 0.9400 . ?
C14 C15 1.354(6) . ?
C14 H14A 0.9400 . ?
C15 C16 1.377(6) . ?
C15 H15A 0.9400 . ?
C16 C17 1.397(5) . ?
C16 H16A 0.9400 . ?
C17 C18 1.378(5) . ?
C17 H17A 0.9400 . ?
C19 C20 1.372(5) . ?
C19 H19A 0.9400 . ?
C20 C21 1.372(5) . ?
C20 H20A 0.9400 . ?
C21 C22 1.382(4) . ?
C21 H21A 0.9400 . ?
C22 C23 1.384(4) . ?
C22 H22A 0.9400 . ?
